data_7003874
loop_
_publ_author_name
'Willans, Charlotte E.'
'Fish, Cheryl'
'Green, Michael'
'Kilby, Richard J.'
'Lynam, Jason M.'
'Russell, Christopher A.'
'Whitwood, Adrian C.'

_publ_section_title
;
 Nucleophilic substitution reactions of the tricyclic triphosphorus
 cage P3(CBut)2: a novel route to polyphosphorus phosphenium complexes
;
_journal_issue 26
_journal_name_full 'Dalton Transactions'
_journal_page_first 3422
_journal_page_last 3428
_journal_paper_doi 10.1039/b800864g
_journal_year 2008
_chemical_formula_moiety 'C10 H18 I3 P3'
_chemical_formula_sum 'C10 H18 I3 P3'
_chemical_formula_weight 611.85
_chemical_name_systematic
;
?
;
_space_group_IT_number 176
_symmetry_cell_setting hexagonal
_symmetry_space_group_name_Hall '-P 6c'
_symmetry_space_group_name_H-M 'P 63/m'
_atom_sites_solution_hydrogens geom
_atom_sites_solution_primary direct
_atom_sites_solution_secondary difmap
_audit_creation_method SHELXL-97
_cell_angle_alpha 90.00
_cell_angle_beta 90.00
_cell_angle_gamma 120.00
_cell_formula_units_Z 2
_cell_length_a 9.7125(6)
_cell_length_b 9.7125(6)
_cell_length_c 14.1758(16)
_cell_measurement_reflns_used 2161
_cell_measurement_temperature 383(2)
_cell_measurement_theta_max 22.28
_cell_measurement_theta_min 2.42
_cell_volume 1158.08(17)
_computing_cell_refinement 'Bruker SMART'
_computing_data_collection 'Bruker SMART'
_computing_data_reduction 'Bruker SAINT'
_computing_molecular_graphics 'Bruker SHELXTL'
_computing_publication_material 'Bruker SHELXTL'
_computing_structure_refinement 'SHELXL-97 (Sheldrick, 1997)'
_computing_structure_solution 'SHELXS-97 (Sheldrick, 1990)'
_diffrn_ambient_temperature 383(2)
_diffrn_measured_fraction_theta_full 0.996
_diffrn_measured_fraction_theta_max 0.996
_diffrn_measurement_device_type 'CCD area detector'
_diffrn_measurement_method 'phi and omega scans'
_diffrn_radiation_monochromator graphite
_diffrn_radiation_source 'fine-focus sealed tube'
_diffrn_radiation_type MoK\a
_diffrn_radiation_wavelength 0.71073
_diffrn_reflns_av_R_equivalents 0.0298
_diffrn_reflns_av_sigmaI/netI 0.0203
_diffrn_reflns_limit_h_max 10
_diffrn_reflns_limit_h_min -9
_diffrn_reflns_limit_k_max 10
_diffrn_reflns_limit_k_min -10
_diffrn_reflns_limit_l_max 13
_diffrn_reflns_limit_l_min -15
_diffrn_reflns_number 5195
_diffrn_reflns_theta_full 22.49
_diffrn_reflns_theta_max 22.49
_diffrn_reflns_theta_min 2.42
_exptl_absorpt_coefficient_mu 4.239
_exptl_absorpt_correction_T_max 1.000
_exptl_absorpt_correction_T_min 0.833
_exptl_absorpt_correction_type multi-scan
_exptl_absorpt_process_details 'SADABS v2.03; (Sheldrick)'
_exptl_crystal_colour pale
_exptl_crystal_density_diffrn 1.755
_exptl_crystal_density_meas 0
_exptl_crystal_density_method 'not measured'
_exptl_crystal_description needle
_exptl_crystal_F_000 564
_exptl_crystal_size_max 0.20
_exptl_crystal_size_mid 0.04
_exptl_crystal_size_min 0.04
_platon_squeeze_details
;
;
_refine_diff_density_max 0.781
_refine_diff_density_min -0.981
_refine_diff_density_rms 0.077
_refine_ls_extinction_method none
_refine_ls_goodness_of_fit_ref 1.128
_refine_ls_hydrogen_treatment constr
_refine_ls_matrix_type full
_refine_ls_number_parameters 32
_refine_ls_number_reflns 538
_refine_ls_number_restraints 0
_refine_ls_restrained_S_all 1.128
_refine_ls_R_factor_all 0.0304
_refine_ls_R_factor_gt 0.0269
_refine_ls_shift/su_max 0.000
_refine_ls_shift/su_mean 0.000
_refine_ls_structure_factor_coef Fsqd
_refine_ls_weighting_details 'calc w=1/[\s^2^(Fo^2^)+(0.0118P)^2^+3.5921P] where P=(Fo^2^+2Fc^2^)/3'
_refine_ls_weighting_scheme calc
_refine_ls_wR_factor_gt 0.0535
_refine_ls_wR_factor_ref 0.0548
_reflns_number_gt 498
_reflns_number_total 538
_reflns_threshold_expression >2sigma(I)
_cod_data_source_file b800864g.txt
_cod_data_source_block jml0536m
_cod_depositor_comments
;
The following automatic conversions were performed:
'_symmetry_cell_setting' value 'Hexagonal' changed to 'hexagonal'
according to '/home/saulius/struct/CIF-dictionaries/cif_core.dic'
dictionary named 'cif_core.dic' version 2.4.1 from 2010-06-29.

Automatic conversion script
Id: cif_fix_enum 1527 2010-12-29 10:47:43Z saulius 
;
_cod_original_sg_symbol_H-M P6(3)/m
_cod_database_code 7003874

loop_
_symmetry_equiv_pos_as_xyz
'x, y, z'
'-y, x-y, z'
'-x+y, -x, z'
'-x, -y, z+1/2'
'y, -x+y, z+1/2'
'x-y, x, z+1/2'
'-x, -y, -z'
'y, -x+y, -z'
'x-y, x, -z'
'x, y, -z-1/2'
'-y, x-y, -z-1/2'
'-x+y, -x, -z-1/2'

loop_
_atom_site_label
_atom_site_type_symbol
_atom_site_fract_x
_atom_site_fract_y
_atom_site_fract_z
_atom_site_U_iso_or_equiv
_atom_site_adp_type
_atom_site_occupancy
_atom_site_symmetry_multiplicity
_atom_site_calc_flag
_atom_site_refinement_flags
_atom_site_disorder_assembly
_atom_site_disorder_group
C1 C 0.3333 0.6667 0.8293(5) 0.0307(18) Uani 1 3 d S . .
C2 C 0.3333 0.6667 0.9372(5) 0.038(2) Uani 1 3 d S . .
C3 C 0.2654(7) 0.7689(6) 0.9730(3) 0.0462(13) Uani 1 1 d . . .
H3A H 0.1567 0.7231 0.9530 0.067(18) Uiso 1 1 calc R . .
H3B H 0.3264 0.8744 0.9478 0.045(14) Uiso 1 1 calc R . .
H3C H 0.2703 0.7734 1.0406 0.076(19) Uiso 1 1 calc R . .
I1 I -0.06690(6) 0.43401(7) 0.7500 0.0539(2) Uani 1 2 d S . .
P1 P 0.1952(2) 0.6940(2) 0.7500 0.0375(4) Uani 1 2 d S . .

loop_
_atom_site_aniso_label
_atom_site_aniso_U_11
_atom_site_aniso_U_22
_atom_site_aniso_U_33
_atom_site_aniso_U_23
_atom_site_aniso_U_13
_atom_site_aniso_U_12
C1 0.035(3) 0.035(3) 0.022(4) 0.000 0.000 0.0176(14)
C2 0.049(3) 0.049(3) 0.016(4) 0.000 0.000 0.0243(16)
C3 0.064(4) 0.060(4) 0.020(3) 0.000(2) 0.007(3) 0.035(3)
I1 0.0378(3) 0.0789(4) 0.0283(3) 0.000 0.000 0.0167(3)
P1 0.0445(11) 0.0535(12) 0.0200(9) 0.000 0.000 0.0287(10)

loop_
_atom_type_symbol
_atom_type_description
_atom_type_scat_dispersion_real
_atom_type_scat_dispersion_imag
_atom_type_scat_source
C C 0.0033 0.0016 'International Tables Vol C Tables 4.2.6.8 and 6.1.1.4'
H H 0.0000 0.0000 'International Tables Vol C Tables 4.2.6.8 and 6.1.1.4'
P P 0.1023 0.0942 'International Tables Vol C Tables 4.2.6.8 and 6.1.1.4'
I I -0.4742 1.8119 'International Tables Vol C Tables 4.2.6.8 and 6.1.1.4'

loop_
_geom_angle_atom_site_label_1
_geom_angle_atom_site_label_2
_geom_angle_atom_site_label_3
_geom_angle
_geom_angle_site_symmetry_1
_geom_angle_site_symmetry_3
_geom_angle_publ_flag
C2 C1 P1 126.99(19) . . ?
C2 C1 P1 126.99(19) . 3_565 ?
P1 C1 P1 87.5(3) . 3_565 ?
C2 C1 P1 126.99(19) . 2_665 ?
P1 C1 P1 87.5(3) . 2_665 ?
P1 C1 P1 87.5(3) 3_565 2_665 ?
C3 C2 C3 109.5(3) . 3_565 ?
C3 C2 C3 109.5(3) . 2_665 ?
C3 C2 C3 109.5(3) 3_565 2_665 ?
C3 C2 C1 109.4(3) . . ?
C3 C2 C1 109.4(3) 3_565 . ?
C3 C2 C1 109.4(3) 2_665 . ?
C2 C3 H3A 109.5 . . ?
C2 C3 H3B 109.5 . . ?
H3A C3 H3B 109.5 . . ?
C2 C3 H3C 109.5 . . ?
H3A C3 H3C 109.5 . . ?
H3B C3 H3C 109.5 . . ?
C1 P1 C1 74.0(4) . 10_557 ?
C1 P1 I1 107.03(9) . . ?
C1 P1 I1 107.03(9) 10_557 . ?
C1 P1 P1 46.24(14) . 3_565 ?
C1 P1 P1 46.24(14) 10_557 3_565 ?
I1 P1 P1 141.52(10) . 3_565 ?
C1 P1 P1 46.24(14) . 2_665 ?
C1 P1 P1 46.24(14) 10_557 2_665 ?
I1 P1 P1 81.52(10) . 2_665 ?
P1 P1 P1 60.0 3_565 2_665 ?

loop_
_geom_bond_atom_site_label_1
_geom_bond_atom_site_label_2
_geom_bond_distance
_geom_bond_site_symmetry_2
_geom_bond_publ_flag
C1 C2 1.529(11) . ?
C1 P1 1.868(5) . ?
C1 P1 1.868(5) 3_565 ?
C1 P1 1.868(5) 2_665 ?
C2 C3 1.528(5) . ?
C2 C3 1.528(5) 3_565 ?
C2 C3 1.528(5) 2_665 ?
C3 H3A 0.9600 . ?
C3 H3B 0.9600 . ?
C3 H3C 0.9600 . ?
I1 P1 2.536(2) . ?
P1 C1 1.868(5) 10_557 ?
P1 P1 2.585(3) 3_565 ?
P1 P1 2.585(3) 2_665 ?

loop_
_geom_torsion_atom_site_label_1
_geom_torsion_atom_site_label_2
_geom_torsion_atom_site_label_3
_geom_torsion_atom_site_label_4
_geom_torsion
_geom_torsion_site_symmetry_1
_geom_torsion_site_symmetry_2
_geom_torsion_site_symmetry_3
_geom_torsion_site_symmetry_4
_geom_torsion_publ_flag
P1 C1 C2 C3 -27.7(2) . . . . ?
P1 C1 C2 C3 92.3(2) 3_565 . . . ?
P1 C1 C2 C3 -147.7(2) 2_665 . . . ?
P1 C1 C2 C3 -147.7(2) . . . 3_565 ?
P1 C1 C2 C3 -27.7(2) 3_565 . . 3_565 ?
P1 C1 C2 C3 92.3(2) 2_665 . . 3_565 ?
P1 C1 C2 C3 92.3(2) . . . 2_665 ?
P1 C1 C2 C3 -147.7(2) 3_565 . . 2_665 ?
P1 C1 C2 C3 -27.7(2) 2_665 . . 2_665 ?
C2 C1 P1 C1 180.000(4) . . . 10_557 ?
P1 C1 P1 C1 43.81(12) 3_565 . . 10_557 ?
P1 C1 P1 C1 -43.81(13) 2_665 . . 10_557 ?
C2 C1 P1 I1 -76.66(9) . . . . ?
P1 C1 P1 I1 147.16(9) 3_565 . . . ?
P1 C1 P1 I1 59.5(2) 2_665 . . . ?
C2 C1 P1 P1 136.19(13) . . . 3_565 ?
P1 C1 P1 P1 -87.6(3) 2_665 . . 3_565 ?
C2 C1 P1 P1 -136.19(13) . . . 2_665 ?
P1 C1 P1 P1 87.6(3) 3_565 . . 2_665 ?

loop_
_platon_squeeze_void_nr
_platon_squeeze_void_average_x
_platon_squeeze_void_average_y
_platon_squeeze_void_average_z
_platon_squeeze_void_volume
_platon_squeeze_void_count_electrons
1 0.000 0.000 -0.004 370.5 83.7
